data_7702419
loop_
_publ_author_name
'Cingolani, Augusto'
Effendy,
'Marchetti, Fabio'
'Pettinari, Claudio'
'Skelton, Brian W.'
'White, Allan H.'

_publ_section_title
;
 Synthesis and structural systematics of mixed
 triphenylphosphine/imidazole base adducts of silver(I) oxyanion
 salts&#x200A;&#x2020;
;
_journal_issue 22
_journal_name_full 'Journal of the Chemical Society, Dalton Transactions'
_journal_page_first 4047
_journal_paper_doi 10.1039/a906624a
_journal_year 1999
_chemical_formula_structural '[(Ph3P)3Ag(C9H8N2)](NO3)'
_chemical_formula_sum 'C63 H53 Ag N3 O3 P3'
_chemical_formula_weight 1100.93
_space_group_IT_number 2
_space_group_name_Hall '-P 1'
_space_group_name_H-M_alt 'P -1'
_symmetry_cell_setting triclinic
_symmetry_space_group_name_Hall '-P 1'
_symmetry_space_group_name_H-M 'P -1'
_cell_angle_alpha 83.32(2)
_cell_angle_beta 83.92(2)
_cell_angle_gamma 87.91(2)
_cell_formula_units_Z 2
_cell_length_a 15.805(4)
_cell_length_b 13.353(3)
_cell_length_c 13.251(2)
_cell_measurement_reflns_used 8
_cell_measurement_temperature 293
_cell_measurement_theta_max 17.4
_cell_measurement_theta_min 13.9
_cell_volume 2761.1(10)
_computing_cell_refinement 'Enraf-Nonius software'
_computing_data_collection 'Enraf-Nonius software'
_computing_data_reduction xtal
_computing_molecular_graphics xtal
_computing_publication_material 'xtal BONDLA CIFIO'
_computing_structure_refinement xtal
_computing_structure_solution xtal
_diffrn_ambient_temperature 293
_diffrn_measurement_device_type
;
CAD4 diffractometer
;
_diffrn_measurement_method '2\q-\w scans'
_diffrn_radiation_detector 'single counter'
_diffrn_radiation_monochromator graphite
_diffrn_radiation_source 'sealed tube'
_diffrn_radiation_type 'Mo K\a'
_diffrn_radiation_wavelength .71073
_diffrn_reflns_av_R_equivalents 0.024
_diffrn_reflns_limit_h_max 18
_diffrn_reflns_limit_h_min 0
_diffrn_reflns_limit_k_max 15
_diffrn_reflns_limit_k_min -15
_diffrn_reflns_limit_l_max 15
_diffrn_reflns_limit_l_min -15
_diffrn_reflns_number 13097
_diffrn_reflns_theta_max 25
_diffrn_standards_decay_% 0
_diffrn_standards_interval_time 3600
_diffrn_standards_number 8
_exptl_absorpt_coefficient_mu .5
_exptl_absorpt_correction_T_max .94
_exptl_absorpt_correction_T_min .85
_exptl_absorpt_correction_type gaussian
_exptl_absorpt_process_details
;
 XTAL absorb              
;
_exptl_crystal_colour colourless
_exptl_crystal_density_diffrn 1.324
_exptl_crystal_description prism
_exptl_crystal_F_000 1136
_exptl_crystal_size_max .42
_exptl_crystal_size_mid .34
_exptl_crystal_size_min .12
_refine_diff_density_max .53
_refine_diff_density_min -.37
_refine_ls_extinction_coef 1945(440)
_refine_ls_extinction_expression Zachariasen
_refine_ls_extinction_method Zachariasen
_refine_ls_goodness_of_fit_all 1.395
_refine_ls_goodness_of_fit_ref 1.550
_refine_ls_hydrogen_treatment noref
_refine_ls_matrix_type 'block diagonal'
_refine_ls_number_constraints 0
_refine_ls_number_parameters 676
_refine_ls_number_reflns 6504
_refine_ls_number_restraints 0
_refine_ls_R_factor_all .076
_refine_ls_R_factor_gt .048
_refine_ls_shift/su_max .088
_refine_ls_shift/su_mean .003
_refine_ls_structure_factor_coef F
_refine_ls_weighting_scheme sigma
_refine_ls_wR_factor_all .051
_refine_ls_wR_factor_ref .046
_reflns_limit_h_max 18
_reflns_limit_h_min 0
_reflns_limit_k_max 15
_reflns_limit_k_min -15
_reflns_limit_l_max 15
_reflns_limit_l_min -15
_reflns_number_gt 6504
_reflns_number_observed 6504
_reflns_number_total 9673
_reflns_threshold_expression 'I    > 3.00 sig(I   )'
_cod_data_source_file 906624a.txt
_cod_data_source_block cp9
_cod_original_sg_symbol_Hall -p_1
_cod_original_sg_symbol_H-M P_-1
_cod_original_formula_sum 'C63 H53 Ag1 N3 O3 P3'
_cod_database_code 7702419

loop_
_symmetry_equiv_pos_as_xyz
+x,+y,+z
-x,-y,-z

loop_
_atom_site_label
_atom_site_fract_x
_atom_site_fract_y
_atom_site_fract_z
_atom_site_U_iso_or_equiv
_atom_site_adp_type
_atom_site_occupancy
Ag .25097(2) .22020(3) .26094(3) .0425(3) Uani 1.00000
N1a .1115(3) .2739(3) .2261(3) .060(3) Uani 1.00000
C2a .0399(3) .2932(4) .2810(4) .056(4) Uani 1.00000
N3a -.0263(2) .3051(3) .2254(3) .057(3) Uani 1.00000
C4a .0047(3) .2928(4) .1267(4) .060(4) Uani 1.00000
C5a .0887(3) .2720(5) .1298(4) .068(5) Uani 1.00000
C41 -.0487(3) .3028(5) .0401(4) .077(5) Uani 1.00000
C42 -.1310(3) .3224(5) .0499(4) .088(5) Uani 1.00000
C43a -.1764(6) .3357(8) -.0410(7) .110(9) Uani .75000
C44a -.1427(5) .3093(6) -.1249(6) .076(7) Uani .75000
C45a -.0616(5) .2678(8) -.1309(6) .108(8) Uani .75000
C46a -.0146(5) .2589(8) -.0496(6) .093(8) Uani .75000
C43b -.1772(8) .3301(13) -.0241(13) .040(5) Uiso .25000
C44b -.1424(12) .3819(17) -.1282(17) .075(7) Uiso .25000
C45b -.0654(18) .411(2) -.127(2) .102(9) Uiso .25000
C46b -.0032(15) .378(2) -.045(2) .133(12) Uiso .25000
P1 .26735(8) .21232(10) .44890(9) .0406(9) Uani 1.00000
C111 .1916(3) .2867(3) .5239(3) .046(3) Uani 1.00000
C112 .1549(3) .3724(4) .4739(4) .066(4) Uani 1.00000
C113 .1034(4) .4375(5) .5298(5) .089(6) Uani 1.00000
C114 .0878(4) .4161(5) .6334(5) .094(6) Uani 1.00000
C115 .1222(4) .3305(5) .6823(4) .082(5) Uani 1.00000
C116 .1750(3) .2664(4) .6278(4) .060(4) Uani 1.00000
C121 .2659(3) .0884(3) .5223(3) .042(3) Uani 1.00000
C122 .1999(3) .0245(4) .5180(4) .055(4) Uani 1.00000
C123 .1977(4) -.0706(4) .5709(4) .068(5) Uani 1.00000
C124 .2616(4) -.1038(4) .6289(4) .077(5) Uani 1.00000
C125 .3270(4) -.0422(4) .6344(5) .085(5) Uani 1.00000
C126 .3299(3) .0538(4) .5827(4) .062(4) Uani 1.00000
C131 .3698(3) .2612(3) .4693(3) .045(3) Uani 1.00000
C132 .4424(3) .2271(4) .4130(4) .055(4) Uani 1.00000
C133 .5211(3) .2644(5) .4227(4) .072(5) Uani 1.00000
C134 .5293(4) .3365(5) .4857(4) .081(5) Uani 1.00000
C135 .4580(4) .3719(5) .5413(4) .076(5) Uani 1.00000
C136 .3785(3) .3346(4) .5323(4) .060(4) Uani 1.00000
P2 .35310(8) .34370(9) .15310(9) .0414(9) Uani 1.00000
C211 .3538(3) .4707(3) .1910(3) .042(3) Uani 1.00000
C212 .3300(3) .4827(4) .2925(4) .057(4) Uani 1.00000
C213 .3314(4) .5776(4) .3266(4) .073(5) Uani 1.00000
C214 .3548(3) .6601(4) .2589(4) .067(5) Uani 1.00000
C215 .3767(3) .6486(4) .1578(4) .062(4) Uani 1.00000
C216 .3763(3) .5545(4) .1244(4) .051(4) Uani 1.00000
C221 .3371(3) .3700(3) .0180(3) .044(3) Uani 1.00000
C222 .2587(3) .4098(4) -.0065(4) .058(4) Uani 1.00000
C223 .2425(4) .4323(4) -.1075(4) .070(5) Uani 1.00000
C224 .3037(4) .4156(4) -.1848(4) .073(5) Uani 1.00000
C225 .3806(4) .3745(4) -.1613(4) .066(4) Uani 1.00000
C226 .3977(3) .3529(4) -.0611(3) .051(4) Uani 1.00000
C231 .4641(3) .3016(3) .1493(3) .042(3) Uani 1.00000
C232 .4839(3) .2007(4) .1374(4) .053(4) Uani 1.00000
C233 .5664(3) .1637(4) .1328(4) .062(4) Uani 1.00000
C234 .6312(3) .2264(4) .1428(4) .068(4) Uani 1.00000
C235 .6139(3) .3263(4) .1562(4) .067(4) Uani 1.00000
C236 .5306(3) .3626(4) .1597(4) .055(4) Uani 1.00000
P3 .24707(8) .04726(10) .19719(10) .0446(9) Uani 1.00000
C311 .2277(3) .0439(3) .0647(4) .049(4) Uani 1.00000
C312 .2601(3) .1190(4) -.0086(4) .060(4) Uani 1.00000
C313 .2458(4) .1215(4) -.1098(4) .078(5) Uani 1.00000
C314 .1985(5) .0482(5) -.1390(4) .092(6) Uani 1.00000
C315 .1668(5) -.0265(5) -.0693(5) .111(7) Uani 1.00000
C316 .1817(4) -.0300(4) .0323(4) .084(5) Uani 1.00000
C321 .1659(3) -.0344(4) .2674(3) .048(4) Uani 1.00000
C322 .0848(3) .0059(5) .2818(5) .078(5) Uani 1.00000
C323 .0199(4) -.0501(5) .3363(6) .105(7) Uani 1.00000
C324 .0367(4) -.1460(6) .3801(5) .103(6) Uani 1.00000
C325 .1158(4) -.1861(5) .3670(5) .089(6) Uani 1.00000
C326 .1814(3) -.1311(4) .3108(4) .066(4) Uani 1.00000
C331 .3466(3) -.0241(3) .2092(3) .045(3) Uani 1.00000
C332 .3760(3) -.0386(4) .3048(4) .055(4) Uani 1.00000
C333 .4538(3) -.0868(4) .3193(4) .067(5) Uani 1.00000
C334 .5041(3) -.1176(4) .2368(5) .073(5) Uani 1.00000
C335 .4756(3) -.1033(4) .1423(4) .068(5) Uani 1.00000
C336 .3979(3) -.0567(4) .1274(4) .055(4) Uani 1.00000
N -.2036(3) .3673(4) .3777(3) .080(4) Uani 1.00000
O1 -.1952(3) .3656(4) .2846(3) .098(4) Uani 1.00000
O2 -.2680(3) .4051(5) .4186(4) .155(6) Uani 1.00000
O3 -.1439(3) .3342(3) .4241(3) .118(5) Uani 1.00000
H2a .03570 .29813 .35277 .07050 Uiso 1.00000
H3a -.08431 .31907 .24963 .07170 Uiso 1.00000
H5a .12697 .25769 .07239 .08500 Uiso 1.00000
H42 -.16041 .32848 .11547 .11110 Uiso 1.00000
H43a -.23265 .36350 -.03692 .13990 Uiso .75000
H44a -.17316 .31840 -.18368 .09770 Uiso .75000
H45a -.03782 .24444 -.19309 .13910 Uiso .75000
H46a .03938 .22468 -.05252 .11920 Uiso .75000
H43b -.23312 .30496 -.01430 .05180 Uiso .25000
H44b -.17314 .39155 -.18637 .09500 Uiso .25000
H45b -.04372 .45857 -.18203 .12830 Uiso .25000
H46b .05431 .39713 -.04793 .16850 Uiso .25000
H112 .16509 .38638 .40127 .08230 Uiso 1.00000
H113 .07925 .49666 .49589 .11170 Uiso 1.00000
H114 .05321 .46057 .67167 .12010 Uiso 1.00000
H115 .10961 .31481 .75409 .10270 Uiso 1.00000
H116 .19996 .20797 .66262 .07490 Uiso 1.00000
H122 .15478 .04674 .47753 .06810 Uiso 1.00000
H123 .15157 -.11342 .56707 .08440 Uiso 1.00000
H124 .26029 -.16959 .66527 .09430 Uiso 1.00000
H125 .37165 -.06570 .67457 .10560 Uiso 1.00000
H126 .37591 .09645 .58850 .07750 Uiso 1.00000
H132 .43769 .17765 .36750 .06830 Uiso 1.00000
H133 .57041 .23932 .38493 .08810 Uiso 1.00000
H134 .58371 .36219 .49112 .10090 Uiso 1.00000
H135 .46332 .42162 .58604 .09640 Uiso 1.00000
H136 .32928 .36030 .57004 .07580 Uiso 1.00000
H212 .31259 .42565 .33929 .07110 Uiso 1.00000
H213 .31600 .58500 .39688 .09290 Uiso 1.00000
H214 .35590 .72483 .28195 .08510 Uiso 1.00000
H215 .39213 .70584 .11037 .07770 Uiso 1.00000
H216 .39175 .54739 .05387 .06280 Uiso 1.00000
H222 .21538 .42172 .04685 .07250 Uiso 1.00000
H223 .18831 .45949 -.12315 .08980 Uiso 1.00000
H224 .29294 .43229 -.25412 .09220 Uiso 1.00000
H225 .42280 .36047 -.21491 .08150 Uiso 1.00000
H226 .45236 .32574 -.04632 .06420 Uiso 1.00000
H232 .43907 .15627 .13227 .06710 Uiso 1.00000
H233 .57846 .09490 .12282 .07600 Uiso 1.00000
H234 .68837 .20087 .14040 .08250 Uiso 1.00000
H235 .65888 .36982 .16289 .08260 Uiso 1.00000
H236 .51884 .43151 .16967 .06830 Uiso 1.00000
H312 .29300 .17034 .01127 .07540 Uiso 1.00000
H313 .26846 .17385 -.15889 .09710 Uiso 1.00000
H314 .18797 .04981 -.20845 .11530 Uiso 1.00000
H315 .13391 -.07700 -.09006 .14370 Uiso 1.00000
H316 .16004 -.08392 .08014 .10600 Uiso 1.00000
H322 .07321 .07330 .25410 .09610 Uiso 1.00000
H323 -.03629 -.02263 .34302 .13120 Uiso 1.00000
H324 -.00716 -.18373 .41978 .12780 Uiso 1.00000
H325 .12698 -.25295 .39642 .11050 Uiso 1.00000
H326 .23722 -.16043 .30225 .08160 Uiso 1.00000
H332 .34227 -.01492 .36162 .06920 Uiso 1.00000
H333 .47220 -.09856 .38602 .08540 Uiso 1.00000
H334 .55832 -.14870 .24576 .09140 Uiso 1.00000
H335 .51011 -.12570 .08548 .08520 Uiso 1.00000
H336 .37927 -.04686 .06061 .06790 Uiso 1.00000

loop_
_atom_site_aniso_label
_atom_site_aniso_U_11
_atom_site_aniso_U_22
_atom_site_aniso_U_33
_atom_site_aniso_U_12
_atom_site_aniso_U_13
_atom_site_aniso_U_23
Ag .0432(2) .0449(2) .0402(2) .00109(16) -.00777(16) -.00557(16)
N1a .049(3) .075(3) .055(3) .014(2) -.010(2) -.008(2)
C2a .057(3) .067(4) .045(3) .010(3) -.012(3) -.008(3)
N3a .044(3) .075(3) .053(3) .008(2) -.007(2) -.009(2)
C4a .041(3) .090(4) .048(3) .003(3) -.000(2) -.008(3)
C5a .047(3) .099(5) .058(4) .003(3) -.002(3) -.017(3)
C41 .046(3) .135(6) .050(4) -.009(4) -.006(3) -.011(4)
C42 .053(4) .144(6) .068(4) .029(4) -.012(3) -.016(4)
C43a .086(7) .167(10) .083(7) .043(7) -.050(5) -.020(6)
C44a .071(6) .101(7) .063(5) -.016(5) -.030(4) -.010(5)
C45a .072(6) .213(11) .045(5) -.033(7) -.001(4) -.039(6)
C46a .048(5) .169(9) .069(6) -.007(5) -.003(4) -.041(6)
P1 .0417(8) .0471(8) .0329(7) -.0017(6) -.0034(6) -.0047(6)
C111 .041(3) .047(3) .051(3) -.001(2) -.004(2) -.013(2)
C112 .057(4) .070(4) .071(4) .011(3) -.009(3) -.012(3)
C113 .079(5) .075(5) .115(6) .028(4) -.011(4) -.025(4)
C114 .073(5) .100(5) .114(6) .012(4) .008(4) -.054(4)
C115 .071(4) .112(5) .066(4) -.016(4) .017(3) -.037(4)
C116 .057(4) .070(4) .053(3) -.000(3) .006(3) -.017(3)
C121 .046(3) .046(3) .034(3) .001(2) -.001(2) -.005(2)
C122 .057(3) .061(4) .046(3) -.007(3) -.005(3) -.004(3)
C123 .084(4) .058(4) .061(4) -.019(3) -.003(3) -.006(3)
C124 .112(5) .054(4) .062(4) .001(3) -.010(4) .008(3)
C125 .106(5) .066(4) .082(5) .006(4) -.036(4) .021(3)
C126 .065(4) .058(4) .063(4) -.003(3) -.021(3) .004(3)
C131 .048(3) .052(3) .033(3) -.004(2) -.006(2) .003(2)
C132 .050(3) .071(4) .042(3) .004(3) -.004(2) -.004(3)
C133 .046(3) .103(5) .063(4) .003(3) -.000(3) .006(3)
C134 .062(4) .115(5) .066(4) -.031(4) -.012(3) .007(4)
C135 .072(4) .096(5) .065(4) -.036(4) -.012(3) -.018(3)
C136 .056(3) .078(4) .049(3) -.013(3) -.003(3) -.011(3)
P2 .0482(8) .0382(7) .0376(7) -.0025(6) -.0036(6) -.0033(6)
C211 .042(3) .040(3) .045(3) .002(2) -.004(2) -.005(2)
C212 .082(4) .049(3) .040(3) -.007(3) -.003(3) -.002(2)
C213 .094(5) .076(4) .053(4) .004(4) -.009(3) -.029(3)
C214 .066(4) .044(3) .095(5) .003(3) -.016(3) -.021(3)
C215 .065(4) .045(3) .077(4) .001(3) -.004(3) -.008(3)
C216 .053(3) .047(3) .050(3) -.001(3) .002(3) -.001(2)
C221 .054(3) .038(3) .039(3) -.005(2) -.006(2) -.004(2)
C222 .056(3) .064(4) .053(3) .003(3) -.008(3) -.010(3)
C223 .076(4) .079(4) .061(4) .012(3) -.028(3) -.013(3)
C224 .109(5) .071(4) .042(3) -.005(4) -.016(3) -.009(3)
C225 .091(4) .063(4) .043(3) .006(3) .004(3) -.010(3)
C226 .064(4) .049(3) .041(3) .002(3) -.006(3) -.004(2)
C231 .051(3) .039(3) .033(3) -.003(2) -.001(2) .002(2)
C232 .055(3) .051(3) .054(3) -.003(3) -.006(3) -.008(3)
C233 .067(4) .054(3) .060(4) .011(3) .001(3) -.004(3)
C234 .053(4) .084(4) .061(4) .019(3) -.001(3) .006(3)
C235 .055(4) .066(4) .077(4) -.006(3) -.012(3) .004(3)
C236 .055(3) .045(3) .065(4) -.002(3) -.005(3) -.005(3)
P3 .0474(8) .0427(8) .0441(8) -.0008(6) -.0024(6) -.0087(6)
C311 .054(3) .041(3) .052(3) -.002(2) -.003(3) -.006(2)
C312 .068(4) .058(4) .055(3) -.010(3) -.002(3) -.010(3)
C313 .106(5) .074(4) .053(4) -.020(4) -.006(3) .003(3)
C314 .136(6) .093(5) .049(4) -.009(4) -.018(4) -.006(3)
C315 .189(8) .093(5) .061(4) -.061(5) -.038(5) -.009(4)
C316 .130(6) .064(4) .060(4) -.043(4) -.018(4) .002(3)
C321 .043(3) .057(3) .047(3) -.009(2) -.007(2) -.010(3)
C322 .060(4) .076(4) .095(5) -.013(3) .008(3) -.005(4)
C323 .059(4) .117(6) .140(7) -.016(4) .007(4) -.030(5)
C324 .090(5) .136(6) .080(5) -.061(5) .013(4) -.006(4)
C325 .104(5) .086(5) .077(4) -.047(4) -.019(4) .018(4)
C326 .068(4) .059(4) .069(4) -.015(3) -.006(3) .002(3)
C331 .049(3) .037(3) .049(3) -.005(2) .000(2) -.008(2)
C332 .048(3) .059(3) .059(3) .006(3) -.004(3) -.017(3)
C333 .058(4) .074(4) .073(4) .005(3) -.015(3) -.018(3)
C334 .057(4) .065(4) .099(5) .009(3) -.013(3) -.016(3)
C335 .060(4) .057(4) .087(4) .007(3) .011(3) -.025(3)
C336 .061(4) .047(3) .055(3) .006(3) -.001(3) -.012(3)
N .095(4) .093(4) .049(3) -.021(3) .002(3) -.009(3)
O1 .074(3) .155(4) .066(3) .031(3) -.005(2) -.023(3)
O2 .090(4) .258(7) .120(4) -.016(4) .047(3) -.084(5)
O3 .177(5) .099(4) .083(3) .020(3) -.052(3) .003(3)

loop_
_atom_type_symbol
_atom_type_oxidation_number
_atom_type_number_in_cell
_atom_type_scat_dispersion_real
_atom_type_scat_dispersion_imag
_atom_type_scat_source
C 0 126 .002 .002 'Int Tables Vol IV Tables 2.2B and 2.3.1'
H 0 106 0 0 'Int Tables Vol IV Tables 2.2B and 2.3.1'
Ag 0 2 -1.085 1.101 'Int Tables Vol IV Tables 2.2B and 2.3.1'
N 0 6 .004 .003 'Int Tables Vol IV Tables 2.2B and 2.3.1'
O 0 6 .008 .006 'Int Tables Vol IV Tables 2.2B and 2.3.1'
P 0 6 .09 .095 'Int Tables Vol IV Tables 2.2B and 2.3.1'

loop_
_geom_angle_atom_site_label_1
_geom_angle_atom_site_label_2
_geom_angle_atom_site_label_3
_geom_angle
N1a Ag P1 111.24(10)
N1a Ag P2 106.90(10)
N1a Ag P3 96.56(11)
P1 Ag P2 112.11(5)
P1 Ag P3 113.78(4)
P2 Ag P3 114.96(4)
Ag N1a C2a 135.6(3)
Ag N1a C5a 119.0(3)
C2a N1a C5a 104.4(4)
N1a C2a N3a 112.4(4)
N1a C2a H2a 123.7(5)
N3a C2a H2a 123.9(5)
C2a N3a C4a 106.8(4)
C2a N3a H3a 126.8(4)
C4a N3a H3a 126.4(4)
N3a C4a C5a 105.2(4)
N3a C4a C41 123.7(4)
C5a C4a C41 131.0(5)
N1a C5a C4a 111.1(4)
N1a C5a H5a 124.5(5)
C4a C5a H5a 124.4(5)
C4a C41 C42 123.7(5)
C4a C41 C46a 116.6(5)
C4a C41 C46b 106.6(11)
C42 C41 C46a 116.9(6)
C42 C41 C46b 110.5(10)
C46a C41 C46b 65.3(12)
C41 C42 C43a 119.1(6)
C41 C42 C43b 123.9(8)
C41 C42 H42 120.4(6)
C43a C42 C43b 5.8(7)
C43a C42 H42 120.5(6)
C43b C42 H42 115.6(8)
C42 C43a C44a 121.0(8)
C42 C43a C43b 34(4)
C42 C43a C44b 121.8(12)
C42 C43a H43a 119.5(8)
C42 C43a H43b 101.8(7)
C44a C43a C43b 139(5)
C44a C43a C44b 43.9(11)
C44a C43a H43a 119.5(9)
C44a C43a H43b 116.0(10)
C43b C43a C44b 156(5)
C43b C43a H43a 94(4)
C43b C43a H43b 67(4)
C44b C43a H43a 102.0(11)
C44b C43a H43b 136.3(13)
H43a C43a H43b 48.3(4)
C43a C44a C45a 119.7(8)
C43a C44a C43b 5.9(7)
C43a C44a C44b 70.9(14)
C43a C44a C45b 87.6(11)
C43a C44a H44a 120.1(8)
C43a C44a H44b 96.2(7)
C45a C44a C43b 115.0(8)
C45a C44a C44b 111.9(14)
C45a C44a C45b 71.0(10)
C45a C44a H44a 120.2(7)
C45a C44a H44b 127.4(6)
C43b C44a C44b 75.8(15)
C43b C44a C45b 89.3(11)
C43b C44a H44a 124.6(9)
C43b C44a H44b 102.2(8)
C44b C44a C45b 41.1(15)
C44b C44a H44a 87.1(15)
C44b C44a H44b 42.8(14)
C45b C44a H44a 111.2(10)
C45b C44a H44b 73.9(9)
H44a C44a H44b 44.3(3)
C44a C45a C46a 121.6(8)
C44a C45a C44b 27.3(7)
C44a C45a C45b 66.2(10)
C44a C45a H45a 119.2(8)
C46a C45a C44b 112.0(10)
C46a C45a C45b 88.5(11)
C46a C45a H45a 119.2(8)
C44b C45a C45b 39.0(11)
C44b C45a H45a 122.0(9)
C45b C45a H45a 116.3(11)
C41 C46a C45a 118.1(7)
C41 C46a C46b 61.1(11)
C41 C46a H46a 121.0(7)
C45a C46a C46b 97.1(12)
C45a C46a H46a 120.9(8)
C46b C46a H46a 110.3(11)
C42 C43b C43a 140(4)
C42 C43b C44a 121.2(10)
C42 C43b C44b 119.5(12)
C42 C43b H43a 134.7(16)
C42 C43b H43b 120.4(15)
C43a C43b C44a 35(4)
C43a C43b C44b 20(4)
C43a C43b H43a 73(4)
C43a C43b H43b 100(4)
C44a C43b C44b 37.8(10)
C44a C43b H43a 102.4(13)
C44a C43b H43b 106.1(15)
C44b C43b H43a 87.0(13)
C44b C43b H43b 120.1(16)
H43a C43b H43b 49.0(6)
C43a C44b C44a 65.2(14)
C43a C44b C45a 86.2(12)
C43a C44b C43b 3.5(7)
C43a C44b C45b 115(2)
C43a C44b H44a 93.9(15)
C43a C44b H44b 121.1(19)
C44a C44b C45a 40.8(10)
C44a C44b C43b 66.4(14)
C44a C44b C45b 109(2)
C44a C44b H44a 46.1(11)
C44a C44b H44b 93(2)
C45a C44b C43b 85.3(12)
C45a C44b C45b 68.8(15)
C45a C44b H44a 73.8(11)
C45a C44b H44b 113.0(18)
C43b C44b C45b 111(2)
C43b C44b H44a 96.8(15)
C43b C44b H44b 124.5(18)
C45b C44b H44a 130(2)
C45b C44b H44b 124(2)
H44a C44b H44b 47.4(11)
C44a C45b C45a 42.8(7)
C44a C45b C44b 29.4(12)
C44a C45b C46b 108.4(18)
C44a C45b H45b 130(2)
C45a C45b C44b 72.2(17)
C45a C45b C46b 79.6(16)
C45a C45b H45b 125(2)
C44b C45b C46b 127(2)
C44b C45b H45b 117(3)
C46b C45b H45b 115(3)
C41 C46b C46a 53.7(10)
C41 C46b C45b 109.0(18)
C41 C46b H46b 125(2)
C46a C46b C45b 94(2)
C46a C46b H46b 114(2)
C45b C46b H46b 126(3)
Ag P1 C111 116.77(16)
Ag P1 C121 117.33(16)
Ag P1 C131 110.93(14)
C111 P1 C121 103.7(2)
C111 P1 C131 103.1(2)
C121 P1 C131 103.3(2)
P1 C111 C112 117.8(4)
P1 C111 C116 122.6(4)
C112 C111 C116 119.4(5)
C111 C112 C113 119.9(5)
C111 C112 H112 120.0(5)
C113 C112 H112 120.1(5)
C112 C113 C114 119.9(6)
C112 C113 H113 120.0(6)
C114 C113 H113 120.1(6)
C113 C114 C115 120.2(6)
C113 C114 H114 120.0(6)
C115 C114 H114 119.8(6)
C114 C115 C116 120.5(5)
C114 C115 H115 119.9(6)
C116 C115 H115 119.6(6)
C111 C116 C115 120.1(5)
C111 C116 H116 119.9(5)
C115 C116 H116 120.0(5)
P1 C121 C122 119.9(3)
P1 C121 C126 122.4(4)
C122 C121 C126 117.7(4)
C121 C122 C123 121.4(5)
C121 C122 H122 119.3(5)
C123 C122 H122 119.3(5)
C122 C123 C124 120.2(5)
C122 C123 H123 120.1(5)
C124 C123 H123 119.8(5)
C123 C124 C125 119.5(5)
C123 C124 H124 120.3(6)
C125 C124 H124 120.2(6)
C124 C125 C126 121.2(6)
C124 C125 H125 119.3(5)
C126 C125 H125 119.5(6)
C121 C126 C125 120.1(5)
C121 C126 H126 120.0(5)
C125 C126 H126 120.0(5)
P1 C131 C132 118.0(4)
P1 C131 C136 123.5(4)
C132 C131 C136 118.3(5)
C131 C132 C133 120.4(5)
C131 C132 H132 119.8(5)
C133 C132 H132 119.8(5)
C132 C133 C134 120.9(5)
C132 C133 H133 119.5(6)
C134 C133 H133 119.5(6)
C133 C134 C135 119.5(5)
C133 C134 H134 120.2(6)
C135 C134 H134 120.3(6)
C134 C135 C136 120.0(6)
C134 C135 H135 120.0(6)
C136 C135 H135 120.0(5)
C131 C136 C135 120.8(5)
C131 C136 H136 119.5(5)
C135 C136 H136 119.6(6)
Ag P2 C211 116.72(14)
Ag P2 C221 116.27(16)
Ag P2 C231 113.56(14)
C211 P2 C221 101.6(2)
C211 P2 C231 103.9(2)
C221 P2 C231 102.9(2)
P2 C211 C212 117.8(3)
P2 C211 C216 123.6(4)
C212 C211 C216 118.6(4)
C211 C212 C213 120.4(4)
C211 C212 H212 119.7(5)
C213 C212 H212 119.9(5)
C212 C213 C214 119.9(5)
C212 C213 H213 119.9(5)
C214 C213 H213 120.1(6)
C213 C214 C215 119.6(5)
C213 C214 H214 120.2(6)
C215 C214 H214 120.2(5)
C214 C215 C216 120.3(4)
C214 C215 H215 119.9(5)
C216 C215 H215 119.8(5)
C211 C216 C215 121.0(4)
C211 C216 H216 119.4(5)
C215 C216 H216 119.6(4)
P2 C221 C222 117.8(3)
P2 C221 C226 124.3(4)
C222 C221 C226 117.8(4)
C221 C222 C223 120.8(5)
C221 C222 H222 119.5(5)
C223 C222 H222 119.7(5)
C222 C223 C224 120.5(5)
C222 C223 H223 119.8(5)
C224 C223 H223 119.7(5)
C223 C224 C225 119.1(5)
C223 C224 H224 120.5(6)
C225 C224 H224 120.5(5)
C224 C225 C226 120.9(5)
C224 C225 H225 119.4(5)
C226 C225 H225 119.6(5)
C221 C226 C225 120.8(5)
C221 C226 H226 119.5(5)
C225 C226 H226 119.6(5)
P2 C231 C232 118.4(4)
P2 C231 C236 124.3(4)
C232 C231 C236 117.3(4)
C231 C232 C233 121.8(5)
C231 C232 H232 119.1(5)
C233 C232 H232 119.1(5)
C232 C233 C234 119.5(5)
C232 C233 H233 120.2(5)
C234 C233 H233 120.2(5)
C233 C234 C235 120.3(5)
C233 C234 H234 119.9(6)
C235 C234 H234 119.8(6)
C234 C235 C236 119.4(5)
C234 C235 H235 120.2(5)
C236 C235 H235 120.4(5)
C231 C236 C235 121.7(5)
C231 C236 H236 119.2(5)
C235 C236 H236 119.1(5)
Ag P3 C311 117.50(15)
Ag P3 C321 113.95(16)
Ag P3 C331 112.09(16)
C311 P3 C321 103.1(2)
C311 P3 C331 104.2(2)
C321 P3 C331 104.7(2)
P3 C311 C312 119.2(4)
P3 C311 C316 123.5(4)
C312 C311 C316 117.3(5)
C311 C312 C313 121.7(5)
C311 C312 H312 119.2(5)
C313 C312 H312 119.1(5)
C312 C313 C314 119.5(5)
C312 C313 H313 120.3(6)
C314 C313 H313 120.2(6)
C313 C314 C315 120.2(6)
C313 C314 H314 120.0(6)
C315 C314 H314 119.9(7)
C314 C315 C316 120.6(7)
C314 C315 H315 119.7(6)
C316 C315 H315 119.8(6)
C311 C316 C315 120.8(5)
C311 C316 H316 119.6(6)
C315 C316 H316 119.6(6)
P3 C321 C322 117.2(4)
P3 C321 C326 124.3(4)
C322 C321 C326 118.3(5)
C321 C322 C323 121.0(5)
C321 C322 H322 119.6(5)
C323 C322 H322 119.5(6)
C322 C323 C324 119.9(6)
C322 C323 H323 120.1(7)
C324 C323 H323 120.0(6)
C323 C324 C325 119.8(6)
C323 C324 H324 120.2(6)
C325 C324 H324 120.0(7)
C324 C325 C326 120.8(6)
C324 C325 H325 119.5(6)
C326 C325 H325 119.7(6)
C321 C326 C325 120.2(5)
C321 C326 H326 119.9(5)
C325 C326 H326 119.9(5)
P3 C331 C332 117.5(3)
P3 C331 C336 124.0(4)
C332 C331 C336 118.3(4)
C331 C332 C333 121.2(5)
C331 C332 H332 119.4(5)
C333 C332 H332 119.4(5)
C332 C333 C334 119.5(5)
C332 C333 H333 120.2(5)
C334 C333 H333 120.2(5)
C333 C334 C335 119.5(5)
C333 C334 H334 120.1(6)
C335 C334 H334 120.4(6)
C334 C335 C336 121.3(5)
C334 C335 H335 119.4(5)
C336 C335 H335 119.3(5)
C331 C336 C335 120.1(5)
C331 C336 H336 119.9(5)
C335 C336 H336 120.0(5)
O1 N O2 119.8(5)
O1 N O3 116.8(5)
O2 N O3 123.4(5)
C43a H43a C43b 13.2(11)
C43a H43a H43b 69.9(6)
C43b H43a H43b 62.7(9)
C44a H44a C44b 46.9(11)
C44a H44a H44b 92.6(5)
C44b H44a H44b 45.7(9)
C43a H43b C43b 12.8(11)
C43a H43b H43a 61.8(6)
C43b H43b H43a 68.3(9)
C44a H44b C44b 43.8(15)
C44a H44b H44a 43.1(3)
C44b H44b H44a 86.9(14)

loop_
_geom_bond_atom_site_label_1
_geom_bond_atom_site_label_2
_geom_bond_distance
Ag N1a 2.369(4)
Ag P1 2.5209(13)
Ag P2 2.5543(13)
Ag P3 2.5545(15)
N1a C2a 1.313(6)
N1a C5a 1.364(7)
C2a N3a 1.337(7)
C2a H2a .956(5)
N3a C4a 1.374(6)
N3a H3a .958(4)
C4a C5a 1.351(7)
C4a C41 1.485(7)
C5a H5a .954(5)
C41 C42 1.313(7)
C41 C46a 1.432(10)
C41 C46b 1.56(3)
C42 C43a 1.457(11)
C42 C43b 1.276(17)
C42 H42 .952(6)
C43a C44a 1.263(12)
C43a C43b .227(19)
C43a C44b 1.32(2)
C43a H43a .949(9)
C43a H43b 1.011(9)
C44a C45a 1.376(11)
C44a C43b 1.442(18)
C44a C44b .97(2)
C44a C45b 1.85(3)
C44a H44a .953(8)
C44a H44b 1.392(8)
C45a C46a 1.363(11)
C45a C44b 1.95(2)
C45a C45b 1.91(3)
C45a H45a .950(8)
C46a C46b 1.61(3)
C46a H46a .952(8)
C43b C44b 1.53(3)
C43b H43a .990(13)
C43b H43b .947(13)
C44b C45b 1.29(3)
C44b H44a 1.32(2)
C44b H44b .95(2)
C45b C46b 1.56(4)
C45b H45b .95(3)
C46b H46b .95(2)
P1 C111 1.816(5)
P1 C121 1.819(4)
P1 C131 1.825(5)
C111 C112 1.393(7)
C111 C116 1.371(7)
C112 C113 1.392(8)
C112 H112 .956(5)
C113 C114 1.368(9)
C113 H113 .951(6)
C114 C115 1.370(9)
C114 H114 .946(7)
C115 C116 1.384(8)
C115 H115 .952(6)
C116 H116 .953(5)
C121 C122 1.382(7)
C121 C126 1.389(7)
C122 C123 1.377(7)
C122 H122 .955(5)
C123 C124 1.363(8)
C123 H123 .952(6)
C124 C125 1.358(9)
C124 H124 .951(5)
C125 C126 1.382(7)
C125 H125 .950(6)
C126 H126 .954(5)
C131 C132 1.393(6)
C131 C136 1.380(7)
C132 C133 1.381(8)
C132 H132 .954(5)
C133 C134 1.364(9)
C133 H133 .952(5)
C134 C135 1.379(8)
C134 H134 .950(6)
C135 C136 1.390(8)
C135 H135 .952(6)
C136 H136 .954(5)
P2 C211 1.825(5)
P2 C221 1.826(5)
P2 C231 1.820(5)
C211 C212 1.382(7)
C211 C216 1.375(6)
C212 C213 1.396(8)
C212 H212 .954(5)
C213 C214 1.373(7)
C213 H213 .952(5)
C214 C215 1.372(8)
C214 H214 .951(5)
C215 C216 1.381(7)
C215 H215 .953(5)
C216 H216 .955(5)
C221 C222 1.386(7)
C221 C226 1.378(6)
C222 C223 1.386(7)
C222 H222 .954(5)
C223 C224 1.364(8)
C223 H223 .952(6)
C224 C225 1.367(8)
C224 H224 .951(5)
C225 C226 1.378(7)
C225 H225 .952(5)
C226 H226 .955(5)
C231 C232 1.395(7)
C231 C236 1.380(7)
C232 C233 1.375(7)
C232 H232 .954(5)
C233 C234 1.373(8)
C233 H233 .952(5)
C234 C235 1.380(8)
C234 H234 .953(5)
C235 C236 1.384(7)
C235 H235 .952(6)
C236 H236 .954(5)
P3 C311 1.820(5)
P3 C321 1.820(5)
P3 C331 1.821(5)
C311 C312 1.384(6)
C311 C316 1.380(8)
C312 C313 1.379(8)
C312 H312 .953(6)
C313 C314 1.366(9)
C313 H313 .951(5)
C314 C315 1.351(9)
C314 H314 .951(6)
C315 C316 1.386(9)
C315 H315 .948(8)
C316 H316 .951(5)
C321 C322 1.375(7)
C321 C326 1.376(7)
C322 C323 1.381(8)
C322 H322 .951(6)
C323 C324 1.372(10)
C323 H323 .947(6)
C324 C325 1.345(9)
C324 H324 .947(6)
C325 C326 1.391(8)
C325 H325 .949(6)
C326 H326 .953(5)
C331 C332 1.385(7)
C331 C336 1.385(7)
C332 C333 1.388(7)
C332 H332 .954(5)
C333 C334 1.376(8)
C333 H333 .954(6)
C334 C335 1.366(8)
C334 H334 .951(5)
C335 C336 1.379(7)
C335 H335 .953(5)
C336 H336 .955(5)
N O1 1.231(6)
N O2 1.222(7)
N O3 1.222(7)
H43a H43b .80397(16)
H44a H44b .9733(2)

loop_
_geom_contact_atom_site_label_1
_geom_contact_atom_site_label_2
_geom_contact_distance
_geom_contact_site_symmetry_2
Ag C2a 3.433(5) .
Ag C5a 3.257(5) .
Ag C111 3.712(5) .
Ag C112 3.820(6) .
Ag C121 3.725(4) .
Ag C122 4.072(5) .
Ag C131 3.602(5) .
Ag C132 3.818(5) .
Ag C211 3.748(4) .
Ag C212 3.846(5) .
Ag C221 3.740(4) .
Ag C222 4.102(5) .
Ag C231 3.682(4) .
Ag C232 3.881(5) .
Ag C311 3.759(5) .
Ag C312 3.951(5) .
Ag C321 3.689(5) .
Ag C322 3.921(6) .
Ag C331 3.652(5) .
Ag C332 3.933(5) .
Ag H2a 3.6468(8) .
Ag H5a 3.3179(6) .
Ag H112 3.2295(6) .
Ag H132 3.4058(8) .
Ag H212 3.2595(7) .
Ag H232 3.3991(7) .
Ag H312 3.4416(6) .
Ag H322 3.4995(7) .
Ag H332 3.5808(7) .
N1a N3a 2.203(6) .
N1a C4a 2.239(7) .
N1a H2a 2.008(4) .
N1a H5a 2.060(4) .
N1a H322 2.742(4) .
C2a C4a 2.177(7) .
C2a C5a 2.116(7) .
C2a O3 3.360(7) .
C2a H3a 2.058(5) .
N3a C5a 2.165(6) .
N3a C41 2.522(7) .
N3a C42 2.977(7) .
N3a O1 2.817(5) .
N3a O3 3.111(6) .
N3a H2a 2.031(4) .
N3a H42 2.686(4) .
C4a C42 2.469(8) .
C4a C46a 2.482(10) .
C4a C46b 2.44(3) .
C4a H3a 2.090(5) .
C4a H5a 2.047(5) .
C4a H42 2.651(5) .
C4a H46a 2.638(5) .
C4a H46b 2.618(5) .
C5a C41 2.582(7) .
C5a C46a 3.048(10) .
C5a C46b 3.05(3) .
C5a H46a 2.763(6) .
C5a H46b 2.815(5) .
C41 C43a 2.390(11) .
C41 C44a 2.761(10) .
C41 C45a 2.397(10) .
C41 C43b 2.286(15) .
C41 C44b 2.88(2) .
C41 C45b 2.53(3) .
C41 H3a 2.806(5) .
C41 H5a 2.885(5) .
C41 H42 1.974(5) .
C41 H46a 2.088(5) .
C41 H46b 2.236(5) .
C42 C44a 2.369(10) .
C42 C45a 2.696(10) .
C42 C46a 2.339(10) .
C42 C44b 2.42(2) .
C42 C45b 2.63(3) .
C42 C46b 2.36(2) .
C42 O1 3.277(7) .
C42 H3a 2.817(6) .
C42 H43a 2.094(6) .
C42 H43b 1.936(6) .
C43a C45a 2.283(12) .
C43a C46a 2.717(12) .
C43a C45b 2.20(3) .
C43a C46b 2.81(3) .
C43a H42 2.107(9) .
C43a H44a 1.926(9) .
C43a H44b 1.979(9) .
C44a C46a 2.391(11) .
C44a C46b 2.77(3) .
C44a H43a 1.917(7) .
C44a H45a 2.018(8) .
C44a H43b 1.933(7) .
C44a H45b 2.573(8) .
C45a C43b 2.378(17) .
C45a C46b 2.24(3) .
C45a H44a 2.030(8) .
C45a H46a 2.025(8) .
C45a H44b 2.482(9) .
C45a H45b 2.577(11) .
C46a C43b 2.709(15) .
C46a C44b 2.77(2) .
C46a C45b 2.32(3) .
C46a H5a 2.894(8) .
C46a H45a 2.006(8) .
C46a H46b 2.181(10) .
C43b C45b 2.33(3) .
C43b C46b 2.82(3) .
C43b H42 1.894(17) .
C43b H44a 2.132(17) .
C43b H44b 2.206(16) .
C44b C46b 2.56(3) .
C44b H43a 1.77(2) .
C44b H45a 2.59(2) .
C44b H43b 2.16(2) .
C44b H45b 1.92(2) .
C45b H43a 2.85(3) .
C45b H44a 2.37(3) .
C45b H45a 2.49(3) .
C45b H44b 1.98(3) .
C45b H46b 2.25(3) .
C46b H46a 2.14(3) .
C46b H45b 2.14(3) .
P1 C112 2.756(5) .
P1 C116 2.804(5) .
P1 C122 2.778(5) .
P1 C126 2.819(5) .
P1 C132 2.767(5) .
P1 C136 2.831(6) .
P1 H112 2.8308(14) .
P1 H116 2.9130(12) .
P1 H122 2.8542(14) .
P1 H126 2.9279(13) .
P1 H132 2.8348(14) .
P1 H136 2.9413(14) .
C111 C113 2.410(8) .
C111 C114 2.767(8) .
C111 C115 2.388(7) .
C111 C121 2.858(6) .
C111 C131 2.851(6) .
C111 C136 3.061(7) .
C111 H112 2.046(4) .
C111 H116 2.023(4) .
C111 H136 2.579(5) .
C112 C114 2.389(9) .
C112 C115 2.751(8) .
C112 C116 2.387(7) .
C112 H2a 2.874(6) .
C112 H113 2.040(5) .
C113 C115 2.374(9) .
C113 C116 2.760(8) .
C113 O3 3.277(8) '2 566'
C113 H112 2.046(7) .
C113 H114 2.015(7) .
C114 C116 2.391(8) .
C114 H113 2.021(6) .
C114 H115 2.021(6) .
C115 H114 2.015(6) .
C115 H116 2.035(6) .
C116 C121 3.125(7) .
C116 H115 2.030(5) .
C116 H136 2.777(5) .
C121 C123 2.406(7) .
C121 C124 2.781(7) .
C121 C125 2.400(7) .
C121 C131 2.858(6) .
C121 H116 2.692(4) .
C121 H122 2.028(5) .
C121 H126 2.040(5) .
C121 H332 2.813(4) .
C122 C124 2.375(7) .
C122 C125 2.724(8) .
C122 C126 2.371(8) .
C122 H123 2.029(5) .
C123 C125 2.351(9) .
C123 C126 2.745(8) .
C123 H122 2.024(5) .
C123 H124 2.018(5) .
C124 C126 2.387(8) .
C124 H123 2.013(6) .
C124 H125 2.003(6) .
C125 H124 2.012(6) .
C125 H126 2.034(6) .
C126 C131 3.046(7) .
C126 H125 2.026(5) .
C131 C133 2.407(7) .
C131 C134 2.787(8) .
C131 C135 2.409(8) .
C131 H126 2.560(4) .
C131 H132 2.042(4) .
C131 H136 2.028(5) .
C131 H212 2.813(4) .
C132 C134 2.388(8) .
C132 C135 2.753(8) .
C132 C136 2.381(7) .
C132 H126 2.868(5) .
C132 H133 2.027(5) .
C133 C135 2.369(8) .
C133 C136 2.746(7) .
C133 H132 2.032(6) .
C133 H134 2.017(6) .
C134 C136 2.398(7) .
C134 O2 3.364(7) '1 655'
C134 H133 2.011(6) .
C134 H135 2.030(6) .
C135 H134 2.031(6) .
C135 H136 2.038(6) .
C136 H135 2.040(6) .
P2 C212 2.755(5) .
P2 C216 2.828(5) .
P2 C222 2.760(5) .
P2 C226 2.841(5) .
P2 C232 2.771(5) .
P2 C236 2.837(5) .
P2 H212 2.8172(13) .
P2 H216 2.9358(13) .
P2 H222 2.8192(13) .
P2 H226 2.9569(12) .
P2 H232 2.8319(13) .
P2 H236 2.9480(14) .
C211 C213 2.412(7) .
C211 C214 2.782(7) .
C211 C215 2.398(7) .
C211 C221 2.829(7) .
C211 C222 3.346(7) .
C211 C231 2.871(6) .
C211 C236 3.108(6) .
C211 H212 2.032(4) .
C211 H216 2.023(4) .
C211 H236 2.633(4) .
C212 C214 2.398(7) .
C212 C215 2.749(7) .
C212 C216 2.372(6) .
C212 H213 2.045(5) .
C213 C215 2.373(7) .
C213 C216 2.749(7) .
C213 H212 2.046(6) .
C213 H214 2.025(6) .
C214 C216 2.388(8) .
C214 H213 2.026(5) .
C214 H215 2.024(5) .
C215 H214 2.025(5) .
C215 H216 2.030(5) .
C216 C221 3.089(7) .
C216 H43a 2.789(5) '2 565'
C216 H215 2.030(5) .
C216 H236 2.814(5) .
C221 C223 2.410(7) .
C221 C224 2.788(7) .
C221 C225 2.397(7) .
C221 C231 2.851(6) .
C221 H216 2.661(5) .
C221 H222 2.032(4) .
C221 H226 2.026(4) .
C221 H312 2.794(5) .
C222 C224 2.387(7) .
C222 C225 2.731(7) .
C222 C226 2.367(7) .
C222 H223 2.034(5) .
C223 C225 2.354(8) .
C223 C226 2.738(8) .
C223 H222 2.034(5) .
C223 H224 2.020(5) .
C224 C226 2.389(8) .
C224 H223 2.013(6) .
C224 H225 2.014(6) .
C225 H224 2.022(6) .
C225 H226 2.028(5) .
C226 C231 3.077(7) .
C226 H225 2.026(5) .
C231 C233 2.419(7) .
C231 C234 2.786(7) .
C231 C235 2.414(7) .
C231 H226 2.600(4) .
C231 H232 2.037(5) .
C231 H236 2.024(5) .
C232 C234 2.374(7) .
C232 C235 2.747(8) .
C232 C236 2.369(7) .
C232 H226 2.865(5) .
C232 H233 2.028(5) .
C233 C235 2.388(8) .
C233 C236 2.751(7) .
C233 H232 2.019(5) .
C233 H234 2.024(5) .
C234 C236 2.386(7) .
C234 H233 2.027(6) .
C234 H235 2.033(6) .
C235 H234 2.030(5) .
C235 H236 2.027(5) .
C236 H235 2.039(5) .
P3 C312 2.772(5) .
P3 C316 2.826(7) .
P3 C322 2.737(6) .
P3 C326 2.833(5) .
P3 C332 2.751(5) .
P3 C336 2.838(5) .
P3 H312 2.8397(13) .
P3 H316 2.9370(15) .
P3 H322 2.7915(14) .
P3 H326 2.9565(14) .
P3 H332 2.8077(14) .
P3 H336 2.9593(13) .
C311 C313 2.413(7) .
C311 C314 2.779(8) .
C311 C315 2.405(9) .
C311 C321 2.850(6) .
C311 C331 2.873(7) .
C311 C336 3.111(7) .
C311 H312 2.028(4) .
C311 H316 2.026(5) .
C311 H336 2.643(5) .
C312 C314 2.371(9) .
C312 C315 2.724(9) .
C312 C316 2.360(8) .
C312 H313 2.032(5) .
C313 C315 2.354(9) .
C313 C316 2.742(8) .
C313 H312 2.022(6) .
C313 H314 2.016(6) .
C314 C316 2.377(8) .
C314 H313 2.019(7) .
C314 H315 1.998(7) .
C315 H314 2.002(6) .
C315 H316 2.032(6) .
C316 C321 3.092(7) .
C316 H315 2.031(6) .
C321 C323 2.398(8) .
C321 C324 2.772(8) .
C321 C325 2.398(7) .
C321 C331 2.882(6) .
C321 H316 2.653(5) .
C321 H322 2.021(5) .
C321 H326 2.027(5) .
C322 C324 2.382(9) .
C322 C325 2.727(8) .
C322 C326 2.362(8) .
C322 H323 2.029(5) .
C323 C325 2.350(9) .
C323 C326 2.739(8) .
C323 H322 2.025(7) .
C323 H324 2.021(7) .
C324 C326 2.379(8) .
C324 H323 2.020(7) .
C324 H325 1.992(7) .
C325 O3 3.270(7) '2 556'
C325 H324 1.995(6) .
C325 H326 2.041(6) .
C326 C331 3.122(7) .
C326 C332 3.346(7) .
C326 H325 2.035(5) .
C331 C333 2.416(7) .
C331 C334 2.784(7) .
C331 C335 2.395(7) .
C331 H232 2.890(4) .
C331 H326 2.660(4) .
C331 H332 2.031(5) .
C331 H336 2.037(5) .
C332 C334 2.388(7) .
C332 C335 2.734(7) .
C332 C336 2.378(7) .
C332 H326 2.784(5) .
C332 H333 2.042(5) .
C333 C335 2.369(8) .
C333 C336 2.761(8) .
C333 H332 2.033(5) .
C333 H334 2.027(5) .
C334 C336 2.393(8) .
C334 H333 2.031(6) .
C334 H335 2.013(6) .
C335 H334 2.022(6) .
C335 H336 2.033(6) .
C336 H335 2.024(5) .
N H3a 2.518(5) .
O1 O2 2.122(6) .
O1 O3 2.088(6) .
O1 H3a 1.867(4) .
O1 H42 2.355(4) .
O1 H124 2.828(5) '2 556'
O2 O3 2.152(7) .
O2 H134 2.498(5) '1 455'
O2 H213 2.499(5) '2 566'
O3 H3a 2.430(4) .
O3 H113 2.868(5) '2 566'
O3 H325 2.534(4) '2 556'
H3a H42 2.2389(3) .
H5a H46a 2.3558(3) .
H42 H43b 2.2241(3) .
H43a H44a 2.2074(3) .
H43a H44b 2.0989(3) .
H44a H45a 2.3204(5) .
H44a H43b 2.3315(3) .
H45a H46a 2.3177(3) .
H46a H46b 2.3318(5) .
H44b H45b 2.2713(5) .
H45b H114 2.3383(3) '1 554'
H46b H223 2.3792(5) .
H112 H113 2.3462(3) .
H113 H114 2.3189(3) .
H114 H115 2.3153(4) .
H115 H116 2.3304(3) .
H122 H123 2.3214(4) .
H123 H124 2.3154(4) .
H124 H125 2.3024(4) .
H125 H126 2.3266(4) .
H132 H133 2.3247(5) .
H133 H134 2.3110(3) .
H134 H135 2.3340(4) .
H135 H136 2.3378(5) .
H212 H213 2.3468(5) .
H213 H214 2.3290(3) .
H214 H215 2.3258(3) .
H214 H326 2.3911(4) '1 565'
H215 H216 2.3254(5) .
H222 H223 2.3315(3) .
H223 H224 2.3181(3) .
H224 H225 2.3170(5) .
H225 H226 2.3213(3) .
H232 H233 2.3183(5) .
H233 H234 2.3272(4) .
H234 H235 2.3336(5) .
H235 H236 2.3297(5) .
H312 H313 2.3229(3) .
H313 H314 2.3188(3) .
H314 H315 2.2939(3) .
H315 H316 2.3263(3) .
H322 H323 2.3244(4) .
H323 H324 2.3221(4) .
H324 H325 2.2868(5) .
H325 H326 2.3360(4) .
H332 H333 2.3363(5) .
H333 H334 2.3329(3) .
H334 H335 2.3151(3) .
H335 H336 2.3234(5) .
